data_4107467
loop_
_publ_author_name
'Carla Bazzicalupi'
'Andrea Bencini'
'Antonio Bianchi'
'Enrico Faggi'
'Claudia Giorgi'
'Samuele Santarelli'
'Barbara Valtancoli'

_publ_section_title
;
 Polyfunctional Binding of Thymidine 5'-Triphosphate with a Synthetic
 Polyammonium Receptor Containing Aromatic Groups. Crystal Structure of
 the Nucleotide-Receptor Adduct
;
_journal_name_full 'Journal of the American Chemical Society'
_journal_page_first 2440
_journal_page_last 2441
_journal_paper_doi 10.1021/ja7106977
_journal_volume 130
_journal_year 2008
_chemical_absolute_configuration rm
_chemical_formula_sum 'C48 H79 N12 O26 P3'
_chemical_formula_weight 1333.14
_chemical_name_systematic
;
 ?
;
_space_group_IT_number 4
_symmetry_cell_setting monoclinic
_symmetry_space_group_name_Hall 'P 2yb'
_symmetry_space_group_name_H-M 'P 1 21 1'
_atom_sites_solution_hydrogens geom
_atom_sites_solution_primary direct
_atom_sites_solution_secondary difmap
_audit_creation_method SHELXL-97
_cell_angle_alpha 90.00
_cell_angle_beta 100.310(5)
_cell_angle_gamma 90.00
_cell_formula_units_Z 2
_cell_length_a 9.1882(5)
_cell_length_b 33.022(2)
_cell_length_c 10.3371(5)
_cell_measurement_reflns_used 1190
_cell_measurement_temperature 150
_cell_measurement_theta_max 31.84
_cell_measurement_theta_min 3.68
_cell_volume 3085.8(3)
_computing_cell_refinement 'CrysAlis Red - Oxford Diffraction'
_computing_data_collection 'CrysAlis CCD - Oxford Diffraction'
_computing_data_reduction 'CrysAlis Red - Oxford Diffraction'
_computing_molecular_graphics 'ORTEP-3 (Ver. 1.01\b) (Farrugia, 1997)'
_computing_publication_material 'PARST97 (Nardelli, 1997)'
_computing_structure_refinement 'SHELXL-97 (Sheldrick, 1997)'
_computing_structure_solution 'SIR97 (Altomare 1997)'
_diffrn_ambient_temperature 150
_diffrn_measured_fraction_theta_full 0.900
_diffrn_measured_fraction_theta_max 0.766
_diffrn_measurement_device_type 'Xcalibur3-Oxford Diffraction'
_diffrn_measurement_method 'omega scan'
_diffrn_radiation_monochromator graphite
_diffrn_radiation_source 'fine-focus sealed tube'
_diffrn_radiation_type MoK\a
_diffrn_radiation_wavelength 0.71069
_diffrn_reflns_av_R_equivalents 0.0574
_diffrn_reflns_av_sigmaI/netI 0.1772
_diffrn_reflns_limit_h_max 12
_diffrn_reflns_limit_h_min -13
_diffrn_reflns_limit_k_max 42
_diffrn_reflns_limit_k_min -48
_diffrn_reflns_limit_l_max 15
_diffrn_reflns_limit_l_min -15
_diffrn_reflns_number 22139
_diffrn_reflns_theta_full 25.00
_diffrn_reflns_theta_max 31.84
_diffrn_reflns_theta_min 3.68
_diffrn_standards_interval_count infinity
_diffrn_standards_interval_time infinity
_diffrn_standards_number 0
_exptl_absorpt_coefficient_mu 0.189
_exptl_absorpt_correction_T_max 0.98
_exptl_absorpt_correction_T_min 0.97
_exptl_absorpt_correction_type empirical
_exptl_absorpt_process_details
;
CrysAlis RED, Oxford Diffraction Ltd.,
Version 1.171.31.2 (release 07-07-2006 CrysAlis171 .NET)
(compiled Jul 10 2006,00:11:42)
empirical absorption correction using spherical harmonics,
 implemented in SCALE3 ABSPACK scaling algorithm.
;
_exptl_crystal_colour colourless
_exptl_crystal_density_diffrn 1.435
_exptl_crystal_description prismatic
_exptl_crystal_F_000 1408
_exptl_crystal_size_max 0.2
_exptl_crystal_size_mid 0.2
_exptl_crystal_size_min 0.1
_refine_diff_density_max 0.479
_refine_diff_density_min -0.414
_refine_diff_density_rms 0.081
_refine_ls_abs_structure_details 'Flack H D (1983), Acta Cryst. A39, 876-881'
_refine_ls_abs_structure_Flack -0.08(11)
_refine_ls_extinction_method none
_refine_ls_goodness_of_fit_ref 0.922
_refine_ls_hydrogen_treatment constr
_refine_ls_matrix_type full
_refine_ls_number_parameters 803
_refine_ls_number_reflns 12572
_refine_ls_number_restraints 1
_refine_ls_restrained_S_all 0.922
_refine_ls_R_factor_all 0.1202
_refine_ls_R_factor_gt 0.0700
_refine_ls_shift/su_max 0.004
_refine_ls_shift/su_mean 0.000
_refine_ls_structure_factor_coef Fsqd
_refine_ls_weighting_details 'calc w=1/[\s^2^(Fo^2^)+(0.0987P)^2^+0.0000P] where P=(Fo^2^+2Fc^2^)/3'
_refine_ls_weighting_scheme calc
_refine_ls_wR_factor_gt 0.1639
_refine_ls_wR_factor_ref 0.1756
_reflns_number_gt 6753
_reflns_number_total 12572
_reflns_threshold_expression >2sigma(I)
_cod_data_source_file ja7106977-file001.cif
_cod_data_source_block '[(H4L)TTP].12H2O'
_cod_database_code 4107467

loop_
_symmetry_equiv_pos_as_xyz
'x, y, z'
'-x, y+1/2, -z'

loop_
_atom_site_label
_atom_site_type_symbol
_atom_site_fract_x
_atom_site_fract_y
_atom_site_fract_z
_atom_site_U_iso_or_equiv
_atom_site_adp_type
_atom_site_occupancy
_atom_site_symmetry_multiplicity
_atom_site_calc_flag
_atom_site_refinement_flags
P1 P 0.0673 0.86614(4) 1.06402(13) 0.0228(3) Uani 1 1 d .
P3 P 0.21477(18) 0.73817(4) 1.12212(15) 0.0245(4) Uani 1 1 d .
P2 P 0.01788(18) 0.79444(4) 1.22844(15) 0.0275(4) Uani 1 1 d .
O3 O -0.0094(4) 0.90427(10) 1.1199(3) 0.0239(9) Uani 1 1 d .
O8 O 0.3726(4) 0.74753(10) 1.1052(4) 0.0301(10) Uani 1 1 d .
O10 O 0.1066(5) 0.73745(11) 0.9963(4) 0.0336(10) Uani 1 1 d .
O4 O -0.0170(4) 0.82854(11) 1.1150(4) 0.0303(10) Uani 1 1 d .
O12 O -0.0925(4) 0.97772(10) 1.2403(4) 0.0301(10) Uani 1 1 d .
O7 O 0.1726(4) 0.77664(10) 1.2088(4) 0.0268(9) Uani 1 1 d .
O9 O 0.2099(5) 0.70021(10) 1.2066(4) 0.0318(10) Uani 1 1 d .
O2 O 0.2259(4) 0.86430(11) 1.1283(3) 0.0236(8) Uani 1 1 d .
O14 O -0.3765(5) 1.06032(11) 1.1331(4) 0.0358(10) Uani 1 1 d .
O1 O 0.0255(5) 0.86697(13) 0.9192(3) 0.0366(10) Uani 1 1 d .
O6 O -0.0999(5) 0.76365(11) 1.1962(4) 0.0351(10) Uani 1 1 d .
N5 N 0.4639(5) 0.89234(12) 0.9022(4) 0.0216(10) Uani 1 1 d .
O11 O -0.3005(4) 0.91622(11) 1.3870(4) 0.0289(9) Uani 1 1 d .
H11 H -0.2579 0.9001 1.4413 0.043 Uiso 1 1 calc R
N9 N 0.1695(5) 1.01049(12) 1.4534(4) 0.0211(10) Uani 1 1 d .
O5 O 0.0404(5) 0.81407(12) 1.3592(4) 0.0363(10) Uani 1 1 d .
N4 N 0.4047(5) 0.99783(13) 0.8262(4) 0.0247(11) Uani 1 1 d .
N6 N 0.4494(5) 0.82127(12) 1.0425(4) 0.0189(10) Uani 1 1 d .
H6A H 0.3761 0.8396 1.0378 0.023 Uiso 1 1 calc R
H6B H 0.4128 0.7970 1.0599 0.023 Uiso 1 1 calc R
C2 C -0.0777(6) 0.93909(15) 1.3054(5) 0.0185(11) Uani 1 1 d .
H2 H -0.0494 0.9434 1.4003 0.022 Uiso 1 1 calc R
C27 C 0.5703(6) 0.83239(15) 1.1508(5) 0.0232(13) Uani 1 1 d .
H27A H 0.5901 0.8611 1.1453 0.028 Uiso 1 1 calc R
H27B H 0.6591 0.8179 1.1397 0.028 Uiso 1 1 calc R
N10 N 0.0220(6) 1.10549(14) 1.3113(5) 0.0325(12) Uani 1 1 d .
C30 C 0.3278(7) 0.87789(17) 1.5205(5) 0.0294(14) Uani 1 1 d .
C21 C 0.4868(6) 0.92877(14) 0.8538(5) 0.0189(12) Uani 1 1 d .
O13 O -0.1832(5) 1.07712(12) 0.7639(4) 0.0393(11) Uani 1 1 d .
N1 N -0.2460(5) 1.00761(13) 1.0668(4) 0.0226(10) Uani 1 1 d .
N12 N 0.0058(6) 1.14753(15) 0.8044(5) 0.0389(13) Uani 1 1 d .
H12A H -0.0214 1.1213 0.8007 0.047 Uiso 1 1 calc R
H12B H -0.0771 1.1626 0.7908 0.047 Uiso 1 1 calc R
N7 N 0.4468(5) 0.85537(13) 1.3370(4) 0.0230(10) Uani 1 1 d .
H7A H 0.4993 0.8785 1.3473 0.028 Uiso 1 1 calc R
H7B H 0.3642 0.8599 1.2774 0.028 Uiso 1 1 calc R
C14 C 0.4241(7) 1.06971(17) 0.6846(5) 0.0294(14) Uani 1 1 d .
H14 H 0.4954 1.0500 0.6806 0.035 Uiso 1 1 calc R
C16 C 0.3234(6) 1.02905(16) 0.8526(5) 0.0217(12) Uani 1 1 d .
N2 N -0.2838(5) 1.06662(13) 0.9444(4) 0.0256(11) Uani 1 1 d .
H2A H -0.3214 1.0905 0.9338 0.031 Uiso 1 1 calc R
C6 C -0.1721(6) 0.99225(15) 0.9725(5) 0.0225(12) Uani 1 1 d .
H6 H -0.1329 0.9663 0.9847 0.027 Uiso 1 1 calc R
C32 C 0.1706(7) 0.90173(17) 1.6622(5) 0.0269(13) Uani 1 1 d .
H32 H 0.1122 0.8977 1.7258 0.032 Uiso 1 1 calc R
C33 C 0.1874(6) 0.94031(16) 1.6128(5) 0.0221(12) Uani 1 1 d .
H33 H 0.1407 0.9623 1.6440 0.027 Uiso 1 1 calc R
N11 N 0.0077(6) 1.17253(14) 1.1485(5) 0.0372(13) Uani 1 1 d .
H11A H 0.0013 1.1977 1.1148 0.045 Uiso 1 1 calc R
H11B H 0.0972 1.1701 1.2000 0.045 Uiso 1 1 calc R
N3 N 0.2165(6) 1.09239(13) 0.7718(4) 0.0295(11) Uani 1 1 d .
C25 C 0.5424(6) 0.86145(17) 0.8692(5) 0.0257(12) Uani 1 1 d .
C39 C 0.1694(6) 1.04568(14) 1.3862(5) 0.0187(12) Uani 1 1 d .
C3 C -0.2276(6) 0.91770(15) 1.2776(5) 0.0198(12) Uani 1 1 d .
H3 H -0.2156 0.8902 1.2453 0.024 Uiso 1 1 calc R
C40 C 0.0315(7) 1.07096(15) 1.3848(5) 0.0261(13) Uani 1 1 d .
C20 C 0.3981(6) 0.96329(16) 0.8917(5) 0.0223(12) Uani 1 1 d .
C1 C 0.0434(7) 0.91532(16) 1.2575(5) 0.0273(13) Uani 1 1 d .
H1A H 0.1322 0.9316 1.2650 0.033 Uiso 1 1 calc R
H1B H 0.0666 0.8911 1.3104 0.033 Uiso 1 1 calc R
C31 C 0.2407(6) 0.86997(17) 1.6162(5) 0.0251(12) Uani 1 1 d .
H31 H 0.2311 0.8438 1.6472 0.030 Uiso 1 1 calc R
C18 C 0.2351(6) 0.99184(15) 1.0227(5) 0.0266(13) Uani 1 1 d .
H18 H 0.1802 0.9901 1.0899 0.032 Uiso 1 1 calc R
C26 C 0.4997(6) 0.81943(15) 0.9136(5) 0.0226(12) Uani 1 1 d .
H26A H 0.4211 0.8083 0.8479 0.027 Uiso 1 1 calc R
H26B H 0.5843 0.8015 0.9207 0.027 Uiso 1 1 calc R
C22 C 0.5891(7) 0.93447(15) 0.7700(5) 0.0261(13) Uani 1 1 d .
H22 H 0.5991 0.9597 0.7328 0.031 Uiso 1 1 calc R
C41 C -0.0752(7) 1.06095(19) 1.4568(6) 0.0354(15) Uani 1 1 d .
H41 H -0.0671 1.0372 1.5058 0.043 Uiso 1 1 calc R
C19 C 0.3123(6) 0.95851(15) 0.9893(5) 0.0258(13) Uani 1 1 d .
H19 H 0.3071 0.9337 1.0307 0.031 Uiso 1 1 calc R
C37 C 0.4003(8) 1.03171(16) 1.3286(6) 0.0369(16) Uani 1 1 d .
H37 H 0.4786 1.0395 1.2884 0.044 Uiso 1 1 calc R
C9 C -0.2051(6) 1.05413(17) 0.8506(6) 0.0296(14) Uani 1 1 d .
C35 C 0.2860(6) 0.98585(15) 1.4545(5) 0.0233(13) Uani 1 1 d .
C29 C 0.4054(7) 0.84385(16) 1.4640(5) 0.0249(13) Uani 1 1 d .
H29A H 0.4938 0.8365 1.5258 0.030 Uiso 1 1 calc R
H29B H 0.3410 0.8204 1.4511 0.030 Uiso 1 1 calc R
C28 C 0.5366(7) 0.82303(16) 1.2866(5) 0.0263(13) Uani 1 1 d .
H28A H 0.4833 0.7976 1.2831 0.032 Uiso 1 1 calc R
H28B H 0.6290 0.8197 1.3478 0.032 Uiso 1 1 calc R
C34 C 0.2723(6) 0.94587(14) 1.5188(5) 0.0192(12) Uani 1 1 d .
C23 C 0.6739(7) 0.90278(17) 0.7433(6) 0.0322(15) Uani 1 1 d .
H23 H 0.7454 0.9065 0.6911 0.039 Uiso 1 1 calc R
C7 C -0.1539(6) 1.01248(17) 0.8654(5) 0.0272(13) Uani 1 1 d .
C10 C -0.3100(7) 1.04580(17) 1.0530(6) 0.0283(13) Uani 1 1 d .
C38 C 0.2793(7) 1.05615(15) 1.3228(6) 0.0294(14) Uani 1 1 d .
H38 H 0.2731 1.0801 1.2749 0.035 Uiso 1 1 calc R
C48 C 0.0895(7) 1.15570(18) 0.7000(6) 0.0353(15) Uani 1 1 d .
H48A H 0.1311 1.1827 0.7121 0.042 Uiso 1 1 calc R
H48B H 0.0222 1.1552 0.6162 0.042 Uiso 1 1 calc R
C11 C 0.2130(7) 1.12586(14) 0.6952(5) 0.0263(14) Uani 1 1 d .
C17 C 0.2409(7) 1.02735(17) 0.9551(5) 0.0303(14) Uani 1 1 d .
H17 H 0.1908 1.0501 0.9767 0.036 Uiso 1 1 calc R
C15 C 0.3235(6) 1.06512(15) 0.7672(5) 0.0201(12) Uani 1 1 d .
C5 C -0.2455(6) 0.98465(16) 1.1897(5) 0.0233(12) Uani 1 1 d .
H5 H -0.2913 1.0005 1.2519 0.028 Uiso 1 1 calc R
C24 C 0.6526(6) 0.86544(17) 0.7945(5) 0.0276(13) Uani 1 1 d .
H24 H 0.7104 0.8434 0.7795 0.033 Uiso 1 1 calc R
C44 C -0.0951(8) 1.12875(17) 1.3104(6) 0.0339(15) Uani 1 1 d .
C4 C -0.3153(7) 0.94318(17) 1.1689(6) 0.0309(14) Uani 1 1 d .
H4A H -0.3070 0.9325 1.0831 0.037 Uiso 1 1 calc R
H4B H -0.4190 0.9441 1.1765 0.037 Uiso 1 1 calc R
C36 C 0.4049(7) 0.99558(16) 1.3943(5) 0.0259(13) Uani 1 1 d .
H36 H 0.4851 0.9781 1.3985 0.031 Uiso 1 1 calc R
C46 C -0.0023(8) 1.14342(19) 1.0399(6) 0.0408(16) Uani 1 1 d .
H46A H -0.1046 1.1410 0.9964 0.049 Uiso 1 1 calc R
H46B H 0.0303 1.1170 1.0748 0.049 Uiso 1 1 calc R
C47 C 0.0923(7) 1.15656(17) 0.9401(6) 0.0350(15) Uani 1 1 d .
H47A H 0.1139 1.1853 0.9490 0.042 Uiso 1 1 calc R
H47B H 0.1852 1.1418 0.9545 0.042 Uiso 1 1 calc R
C12 C 0.3089(8) 1.13279(17) 0.6121(6) 0.0351(16) Uani 1 1 d .
H12 H 0.3017 1.1559 0.5601 0.042 Uiso 1 1 calc R
C13 C 0.4176(8) 1.10432(18) 0.6073(6) 0.0373(16) Uani 1 1 d .
H13 H 0.4863 1.1083 0.5524 0.045 Uiso 1 1 calc R
C43 C -0.2042(8) 1.1208(2) 1.3813(6) 0.0404(17) Uani 1 1 d .
H43 H -0.2836 1.1385 1.3790 0.049 Uiso 1 1 calc R
C8 C -0.0777(8) 0.9951(2) 0.7593(6) 0.0398(16) Uani 1 1 d .
H8A H -0.0284 0.9703 0.7902 0.060 Uiso 1 1 calc R
H8B H -0.0066 1.0142 0.7384 0.060 Uiso 1 1 calc R
H8C H -0.1500 0.9896 0.6820 0.060 Uiso 1 1 calc R
C42 C -0.1935(8) 1.0861(2) 1.4561(6) 0.0426(17) Uani 1 1 d .
H42 H -0.2657 1.0799 1.5055 0.051 Uiso 1 1 calc R
C45 C -0.1070(9) 1.1677(2) 1.2312(7) 0.052(2) Uani 1 1 d .
H45A H -0.2035 1.1687 1.1751 0.063 Uiso 1 1 calc R
H45B H -0.1006 1.1905 1.2914 0.063 Uiso 1 1 calc R
N8 N 0.3470(5) 0.91479(12) 1.4729(4) 0.0207(10) Uani 1 1 d .
OW1 O -0.5802(8) 1.2338(2) 1.4805(6) 0.0885(19) Uani 1 1 d .
OW2 O 0.4925(8) 1.20627(17) 1.0751(8) 0.102(3) Uani 1 1 d .
OW3 O -0.6508(6) 1.22956(16) 1.7275(5) 0.0647(15) Uani 1 1 d .
OW4 O 0.6032(5) 1.14540(11) 0.8965(4) 0.0449(12) Uani 1 1 d .
OW5 O -0.1517(5) 0.85055(12) 1.5050(4) 0.0384(11) Uani 1 1 d .
OW6 O 0.2316(5) 1.24989(14) 1.0747(5) 0.0567(14) Uani 1 1 d .
OW7 O 0.1405(6) 0.79772(14) 0.8199(4) 0.0526(13) Uani 1 1 d .
OW8 O 0.2849(6) 1.17223(15) 1.3046(5) 0.0580(14) Uani 1 1 d .
OW9 O -0.2854(7) 1.21142(16) 1.5176(5) 0.0735(17) Uani 1 1 d .
OW10 O -0.7964(7) 1.28086(16) 1.3363(6) 0.0726(17) Uani 1 1 d .
OW11 O 0.0795(7) 0.76291(16) 1.5755(5) 0.0734(17) Uani 1 1 d .
OW12 O 0.4362(6) 1.12881(15) 1.1463(6) 0.0748(17) Uani 1 1 d .

loop_
_atom_site_aniso_label
_atom_site_aniso_U_11
_atom_site_aniso_U_22
_atom_site_aniso_U_33
_atom_site_aniso_U_23
_atom_site_aniso_U_13
_atom_site_aniso_U_12
P1 0.0199(9) 0.0250(7) 0.0246(8) 0.0005(6) 0.0072(6) 0.0014(7)
P3 0.0261(9) 0.0160(6) 0.0325(8) -0.0015(6) 0.0082(7) -0.0041(6)
P2 0.0274(10) 0.0232(7) 0.0328(8) 0.0014(7) 0.0077(7) -0.0008(7)
O3 0.026(2) 0.0201(18) 0.025(2) 0.0022(16) 0.0044(18) 0.0048(16)
O8 0.036(3) 0.0168(19) 0.039(2) 0.0041(16) 0.012(2) 0.0016(17)
O10 0.039(3) 0.025(2) 0.036(2) 0.0066(19) 0.004(2) -0.001(2)
O4 0.025(2) 0.030(2) 0.034(2) 0.0026(18) 0.0024(19) -0.0095(19)
O12 0.024(2) 0.0180(18) 0.043(2) 0.0021(17) -0.008(2) -0.0005(16)
O7 0.022(2) 0.0182(18) 0.042(2) -0.0032(16) 0.0102(19) -0.0049(16)
O9 0.041(3) 0.0117(17) 0.045(2) -0.0018(17) 0.014(2) -0.0077(17)
O2 0.012(2) 0.0255(18) 0.036(2) 0.0003(18) 0.0098(16) 0.0015(17)
O14 0.040(3) 0.034(2) 0.039(2) 0.0032(19) 0.020(2) 0.014(2)
O1 0.036(3) 0.053(3) 0.022(2) 0.000(2) 0.0058(18) 0.005(2)
O6 0.028(3) 0.024(2) 0.055(3) 0.0024(19) 0.014(2) -0.0045(18)
N5 0.021(3) 0.018(2) 0.025(2) -0.0035(19) 0.002(2) 0.002(2)
O11 0.025(2) 0.031(2) 0.034(2) 0.0066(17) 0.0143(19) 0.0050(18)
N9 0.021(3) 0.019(2) 0.025(2) -0.0019(19) 0.008(2) 0.000(2)
O5 0.041(3) 0.034(2) 0.038(2) -0.0037(19) 0.018(2) 0.007(2)
N4 0.030(3) 0.020(2) 0.023(2) 0.0019(19) 0.001(2) 0.004(2)
N6 0.015(3) 0.0113(19) 0.032(3) -0.0009(18) 0.007(2) 0.0016(18)
C2 0.014(3) 0.020(3) 0.021(3) 0.000(2) 0.003(2) 0.005(2)
C27 0.017(3) 0.016(2) 0.037(3) -0.010(2) 0.006(3) -0.008(2)
N10 0.038(3) 0.029(3) 0.034(3) 0.006(2) 0.015(3) 0.010(2)
C30 0.033(4) 0.031(3) 0.022(3) -0.003(2) -0.002(3) -0.001(3)
C21 0.021(3) 0.012(2) 0.023(3) -0.002(2) 0.000(2) 0.000(2)
O13 0.044(3) 0.037(2) 0.043(2) 0.007(2) 0.023(2) -0.005(2)
N1 0.023(3) 0.024(2) 0.022(2) 0.0058(19) 0.009(2) 0.010(2)
N12 0.031(3) 0.036(3) 0.047(3) 0.007(2) 0.002(3) 0.002(3)
N7 0.015(3) 0.028(2) 0.028(2) 0.001(2) 0.010(2) 0.006(2)
C14 0.027(4) 0.027(3) 0.036(3) -0.007(3) 0.008(3) 0.004(3)
C16 0.014(3) 0.027(3) 0.024(3) 0.002(2) 0.001(2) 0.002(2)
N2 0.027(3) 0.018(2) 0.033(3) 0.006(2) 0.007(2) 0.006(2)
C6 0.024(3) 0.015(2) 0.029(3) 0.001(2) 0.006(3) -0.002(2)
C32 0.026(4) 0.037(3) 0.019(3) -0.002(3) 0.007(3) 0.002(3)
C33 0.018(3) 0.028(3) 0.020(3) 0.004(2) 0.002(2) 0.006(2)
N11 0.048(4) 0.024(2) 0.040(3) 0.006(2) 0.010(3) 0.007(2)
N3 0.032(3) 0.025(2) 0.030(3) -0.006(2) 0.001(2) 0.002(2)
C25 0.029(3) 0.025(3) 0.023(3) 0.003(2) 0.003(2) -0.001(3)
C39 0.019(3) 0.013(2) 0.025(3) -0.005(2) 0.005(2) -0.001(2)
C3 0.015(3) 0.017(2) 0.031(3) 0.004(2) 0.012(3) 0.005(2)
C40 0.041(4) 0.012(2) 0.024(3) 0.000(2) 0.002(3) 0.004(2)
C20 0.017(3) 0.023(3) 0.025(3) -0.006(2) -0.004(2) 0.001(2)
C1 0.030(4) 0.023(3) 0.032(3) 0.004(2) 0.013(3) -0.001(3)
C31 0.027(3) 0.028(3) 0.020(3) 0.012(2) 0.002(2) 0.000(3)
C18 0.024(3) 0.027(3) 0.033(3) 0.003(3) 0.015(3) 0.008(3)
C26 0.016(3) 0.019(3) 0.034(3) -0.001(2) 0.008(3) -0.002(2)
C22 0.030(4) 0.018(3) 0.031(3) -0.003(2) 0.008(3) 0.004(3)
C41 0.031(4) 0.040(4) 0.041(4) 0.012(3) 0.021(3) 0.012(3)
C19 0.028(4) 0.017(3) 0.032(3) 0.006(2) 0.004(3) 0.002(2)
C37 0.049(5) 0.019(3) 0.046(4) -0.008(3) 0.019(3) 0.000(3)
C9 0.021(4) 0.033(3) 0.035(3) -0.001(3) 0.006(3) -0.014(3)
C35 0.024(3) 0.023(3) 0.021(3) 0.002(2) -0.002(2) 0.002(2)
C29 0.029(4) 0.021(3) 0.026(3) 0.006(2) 0.008(3) -0.004(2)
C28 0.028(4) 0.024(3) 0.026(3) -0.003(2) 0.001(3) -0.002(3)
C34 0.021(3) 0.017(2) 0.019(3) 0.004(2) 0.003(2) 0.002(2)
C23 0.035(4) 0.030(3) 0.036(3) 0.001(3) 0.018(3) -0.005(3)
C7 0.020(3) 0.030(3) 0.033(3) -0.003(3) 0.010(3) 0.003(3)
C10 0.025(4) 0.029(3) 0.030(3) -0.001(3) 0.005(3) -0.002(3)
C38 0.045(4) 0.011(2) 0.037(3) 0.005(2) 0.018(3) 0.000(3)
C48 0.042(4) 0.029(3) 0.034(4) 0.004(3) 0.005(3) 0.011(3)
C11 0.040(4) 0.012(2) 0.026(3) 0.000(2) 0.002(3) 0.003(3)
C17 0.036(4) 0.030(3) 0.025(3) -0.008(2) 0.006(3) 0.019(3)
C15 0.015(3) 0.021(3) 0.023(3) -0.008(2) -0.001(2) 0.008(2)
C5 0.020(3) 0.024(3) 0.026(3) 0.003(2) 0.005(2) 0.012(2)
C24 0.031(4) 0.025(3) 0.032(3) -0.007(3) 0.016(3) 0.000(3)
C44 0.042(4) 0.026(3) 0.032(3) 0.000(3) 0.004(3) 0.011(3)
C4 0.016(3) 0.037(3) 0.039(4) 0.001(3) 0.005(3) -0.007(3)
C36 0.024(4) 0.023(3) 0.033(3) -0.008(2) 0.011(3) 0.000(2)
C46 0.050(5) 0.033(3) 0.038(4) 0.002(3) 0.003(3) 0.000(3)
C47 0.036(4) 0.028(3) 0.039(4) -0.016(3) 0.004(3) 0.008(3)
C12 0.054(5) 0.025(3) 0.028(3) 0.004(3) 0.012(3) 0.012(3)
C13 0.045(5) 0.041(4) 0.029(3) 0.001(3) 0.014(3) 0.008(3)
C43 0.044(5) 0.045(4) 0.034(4) -0.004(3) 0.009(3) 0.018(3)
C8 0.046(5) 0.048(4) 0.027(3) -0.005(3) 0.011(3) -0.003(3)
C42 0.036(4) 0.047(4) 0.050(4) 0.008(3) 0.023(3) 0.018(3)
C45 0.065(6) 0.035(4) 0.063(5) 0.009(3) 0.030(4) 0.013(4)
N8 0.023(3) 0.015(2) 0.023(2) 0.0021(19) 0.002(2) -0.001(2)
OW1 0.106(5) 0.080(4) 0.074(4) -0.012(3) 0.004(4) -0.004(4)
OW2 0.099(5) 0.058(4) 0.175(7) 0.058(4) 0.094(5) 0.038(3)
OW3 0.054(4) 0.066(3) 0.080(4) -0.032(3) 0.028(3) -0.021(3)
OW4 0.057(3) 0.018(2) 0.062(3) 0.002(2) 0.017(2) 0.005(2)
OW5 0.032(3) 0.039(2) 0.043(2) 0.0064(19) 0.004(2) 0.010(2)
OW6 0.044(3) 0.046(3) 0.071(3) 0.002(2) -0.014(3) -0.010(2)
OW7 0.071(4) 0.050(3) 0.040(3) 0.002(2) 0.020(2) -0.002(3)
OW8 0.060(4) 0.062(3) 0.051(3) -0.002(3) 0.007(3) -0.010(3)
OW9 0.095(5) 0.073(4) 0.051(3) -0.016(3) 0.011(3) -0.011(3)
OW10 0.084(5) 0.056(3) 0.088(4) 0.003(3) 0.043(4) 0.001(3)
OW11 0.112(5) 0.055(3) 0.049(3) 0.004(3) 0.004(3) 0.021(3)
OW12 0.067(4) 0.045(3) 0.124(5) 0.018(3) 0.048(4) 0.014(3)

loop_
_atom_type_symbol
_atom_type_description
_atom_type_scat_dispersion_real
_atom_type_scat_dispersion_imag
_atom_type_scat_source
C C 0.0033 0.0016 'International Tables Vol C Tables 4.2.6.8 and 6.1.1.4'
H H 0.0000 0.0000 'International Tables Vol C Tables 4.2.6.8 and 6.1.1.4'
N N 0.0061 0.0033 'International Tables Vol C Tables 4.2.6.8 and 6.1.1.4'
O O 0.0106 0.0060 'International Tables Vol C Tables 4.2.6.8 and 6.1.1.4'
P P 0.1023 0.0942 'International Tables Vol C Tables 4.2.6.8 and 6.1.1.4'

loop_
_geom_angle_atom_site_label_1
_geom_angle_atom_site_label_2
_geom_angle_atom_site_label_3
_geom_angle
O1 P1 O2 120.5(2)
O1 P1 O4 107.1(2)
O2 P1 O4 108.3(2)
O1 P1 O3 107.5(2)
O2 P1 O3 109.2(2)
O4 P1 O3 102.78(19)
O10 P3 O8 113.8(2)
O10 P3 O9 113.7(2)
O8 P3 O9 110.9(2)
O10 P3 O7 107.7(2)
O8 P3 O7 103.2(2)
O9 P3 O7 106.8(2)
O6 P2 O5 118.9(2)
O6 P2 O7 110.7(2)
O5 P2 O7 107.3(2)
O6 P2 O4 105.9(2)
O5 P2 O4 109.5(2)
O7 P2 O4 103.4(2)
C1 O3 P1 117.1(3)
P1 O4 P2 137.2(3)
C5 O12 C2 108.5(4)
P2 O7 P3 131.5(3)
C25 N5 C21 117.8(5)
C35 N9 C39 116.9(4)
C16 N4 C20 118.8(5)
C27 N6 C26 112.2(4)
O12 C2 C1 108.7(4)
O12 C2 C3 108.4(4)
C1 C2 C3 112.9(4)
N6 C27 C28 113.5(4)
C44 N10 C40 117.4(5)
N8 C30 C31 123.9(5)
N8 C30 C29 115.8(5)
C31 C30 C29 120.3(5)
N5 C21 C22 121.4(4)
N5 C21 C20 117.4(5)
C22 C21 C20 121.2(4)
C6 N1 C10 120.9(4)
C6 N1 C5 119.5(4)
C10 N1 C5 119.4(4)
C48 N12 C47 113.0(5)
C29 N7 C28 111.7(4)
C15 C14 C13 118.9(5)
N4 C16 C17 121.4(5)
N4 C16 C15 116.2(5)
C17 C16 C15 122.5(5)
C10 N2 C9 128.2(5)
C7 C6 N1 123.7(5)
C31 C32 C33 119.2(5)
C34 C33 C32 120.0(5)
C46 N11 C45 114.7(5)
C15 N3 C11 117.9(5)
N5 C25 C24 123.7(5)
N5 C25 C26 116.0(5)
C24 C25 C26 120.3(5)
C38 C39 N9 122.7(5)
C38 C39 C40 123.6(5)
N9 C39 C40 113.7(4)
O11 C3 C4 110.3(4)
O11 C3 C2 113.9(4)
C4 C3 C2 103.0(4)
N10 C40 C41 121.5(5)
N10 C40 C39 115.8(5)
C41 C40 C39 122.6(5)
N4 C20 C19 123.1(5)
N4 C20 C21 116.3(5)
C19 C20 C21 120.6(5)
O3 C1 C2 108.1(5)
C32 C31 C30 117.9(5)
C17 C18 C19 118.9(5)
N6 C26 C25 111.6(4)
C23 C22 C21 119.6(5)
C42 C41 C40 119.7(6)
C18 C19 C20 118.1(5)
C38 C37 C36 119.3(6)
O13 C9 N2 120.6(5)
O13 C9 C7 125.0(5)
N2 C9 C7 114.4(5)
N9 C35 C36 123.1(5)
N9 C35 C34 114.1(5)
C36 C35 C34 122.7(5)
N7 C29 C30 111.6(4)
N7 C28 C27 113.0(4)
C33 C34 N8 122.3(4)
C33 C34 C35 122.8(5)
N8 C34 C35 114.9(4)
C22 C23 C24 119.1(5)
C6 C7 C9 118.4(5)
C6 C7 C8 123.7(5)
C9 C7 C8 117.8(5)
O14 C10 N2 122.9(5)
O14 C10 N1 123.0(5)
N2 C10 N1 113.9(5)
C39 C38 C37 120.2(5)
N12 C48 C11 113.7(5)
N3 C11 C12 123.9(5)
N3 C11 C48 116.8(5)
C12 C11 C48 119.2(5)
C18 C17 C16 119.5(5)
N3 C15 C14 121.8(5)
N3 C15 C16 116.1(5)
C14 C15 C16 122.0(5)
O12 C5 N1 104.4(4)
O12 C5 C4 105.8(4)
N1 C5 C4 114.0(4)
C23 C24 C25 118.1(5)
N10 C44 C43 124.0(5)
N10 C44 C45 118.5(6)
C43 C44 C45 117.5(6)
C5 C4 C3 104.0(5)
C37 C36 C35 117.8(5)
N11 C46 C47 111.4(5)
N12 C47 C46 107.6(5)
C11 C12 C13 117.7(5)
C12 C13 C14 119.8(6)
C44 C43 C42 118.3(6)
C41 C42 C43 119.1(6)
N11 C45 C44 114.3(5)
C30 N8 C34 116.7(4)

loop_
_geom_bond_atom_site_label_1
_geom_bond_atom_site_label_2
_geom_bond_distance
P1 O1 1.478(4)
P1 O2 1.491(4)
P1 O4 1.602(4)
P1 O3 1.600(4)
P3 O10 1.489(4)
P3 O8 1.523(4)
P3 O9 1.533(4)
P3 O7 1.640(4)
P2 O6 1.479(4)
P2 O5 1.480(4)
P2 O7 1.585(4)
P2 O4 1.616(4)
O3 C1 1.465(6)
O12 C5 1.428(7)
O12 C2 1.437(6)
O14 C10 1.213(7)
N5 C25 1.329(7)
N5 C21 1.334(6)
O11 C3 1.415(6)
N9 C35 1.343(7)
N9 C39 1.354(6)
N4 C16 1.329(7)
N4 C20 1.333(7)
N6 C27 1.475(7)
N6 C26 1.488(6)
C2 C1 1.515(7)
C2 C3 1.528(8)
C27 C28 1.523(7)
N10 C44 1.321(8)
N10 C40 1.364(6)
C30 N8 1.337(7)
C30 C31 1.404(8)
C30 C29 1.504(8)
C21 C22 1.400(7)
C21 C20 1.494(7)
O13 C9 1.219(6)
N1 C6 1.380(6)
N1 C10 1.388(7)
N1 C5 1.478(7)
N12 C48 1.458(8)
N12 C47 1.513(8)
N7 C29 1.481(6)
N7 C28 1.498(7)
C14 C15 1.374(8)
C14 C13 1.390(8)
C16 C17 1.411(7)
C16 C15 1.483(7)
N2 C10 1.374(7)
N2 C9 1.372(7)
C6 C7 1.330(7)
C32 C31 1.360(8)
C32 C33 1.391(8)
C33 C34 1.363(7)
N11 C46 1.468(8)
N11 C45 1.480(8)
N3 C15 1.340(7)
N3 C11 1.357(7)
C25 C24 1.385(7)
C25 C26 1.535(7)
C39 C38 1.343(7)
C39 C40 1.515(8)
C3 C4 1.515(8)
C40 C41 1.373(8)
C20 C19 1.396(8)
C18 C17 1.371(8)
C18 C19 1.386(7)
C22 C23 1.362(8)
C41 C42 1.367(8)
C37 C38 1.366(8)
C37 C36 1.370(8)
C9 C7 1.453(8)
C35 C36 1.388(8)
C35 C34 1.494(7)
C34 N8 1.366(6)
C23 C24 1.369(8)
C7 C8 1.516(8)
C48 C11 1.511(8)
C11 C12 1.356(8)
C5 C4 1.511(8)
C44 C43 1.369(9)
C44 C45 1.519(8)
C46 C47 1.526(9)
C12 C13 1.379(8)
C43 C42 1.376(9)
